data_4122801
loop_
_publ_author_name
'Robertson, Alasdair P. M.'
'Dyker, C. Adam'
'Gray, Paul A.'
'Patrick, Brian O.'
'Decken, Andreas'
'Burford, Neil'

_publ_section_title
;
 Diverse Reactivity of the cyclo-Diphosphinophosphonium Cation
 [(PtBu)3Me](+): Parallels with Epoxides and New catena-Phosphorus
 Frameworks.
;
_journal_issue 42
_journal_name_full 'Journal of the American Chemical Society'
_journal_page_first 14941
_journal_page_last 14950
_journal_paper_doi 10.1021/ja507741s
_journal_volume 136
_journal_year 2014
_chemical_formula_moiety 'C20 H40 N2 P3, C F3 O3 S'
_chemical_formula_sum 'C21 H40 F3 N2 O3 P3 S'
_chemical_formula_weight 550.52
_chemical_name_systematic
; 
 ? 
;
_space_group_crystal_system monoclinic
_space_group_IT_number 14
_space_group_name_Hall '-P 2ybc'
_space_group_name_H-M_alt 'P 1 21/c 1'
_symmetry_space_group_name_Hall '-P 2ybc'
_symmetry_space_group_name_H-M 'P 1 21/c 1'
_atom_sites_solution_hydrogens geom
_atom_sites_solution_primary iterative
_audit_creation_date 2014-06-16
_audit_creation_method
; 
Olex2 1.2 
(compiled 2014.05.21 svn.r2940 for OlexSys, GUI svn.r4846) 
;
_cell_angle_alpha 90
_cell_angle_beta 90.185(10)
_cell_angle_gamma 90
_cell_formula_units_Z 8
_cell_length_a 18.884(12)
_cell_length_b 10.814(7)
_cell_length_c 27.811(18)
_cell_measurement_reflns_used 9139
_cell_measurement_temperature 90(2)
_cell_measurement_theta_max 30.02
_cell_measurement_theta_min 2.62
_cell_volume 5679(6)
_computing_cell_refinement 'SAINT v8.34A (Bruker, 2013)'
_computing_data_collection 'Bruker APEX2'
_computing_data_reduction 'SAINT v8.34A (Bruker, 2013)'
_computing_molecular_graphics 'Olex2 (Dolomanov et al., 2009)'
_computing_publication_material 'Olex2 (Dolomanov et al., 2009)'
_computing_structure_refinement 'XL (Sheldrick, 2008)'
_computing_structure_solution 'olex2.solve (Bourhis et al., 2013)'
_diffrn_ambient_temperature 90(2)
_diffrn_detector 'Bruker APEX2 area detector'
_diffrn_detector_area_resol_mean 7.9
_diffrn_detector_type 'Bruker-Nonius APEXII CCD area detector'
_diffrn_measured_fraction_theta_full 1.001
_diffrn_measured_fraction_theta_max 0.985
_diffrn_measurement_device 'Bruker-Nonius APEXII CCD area detector and D8 diffractometer'
_diffrn_measurement_device_type 'Bruker D8 diffractometer'
_diffrn_measurement_method '\w and \f scans'
_diffrn_radiation_monochromator 'TRIUMPH curved-crystal'
_diffrn_radiation_probe x-ray
_diffrn_radiation_type MoK\a
_diffrn_radiation_wavelength 0.71073
_diffrn_reflns_av_R_equivalents 0.0307
_diffrn_reflns_av_unetI/netI 0.0363
_diffrn_reflns_Laue_measured_fraction_full 1.001
_diffrn_reflns_Laue_measured_fraction_max 0.985
_diffrn_reflns_limit_h_max 24
_diffrn_reflns_limit_h_min -23
_diffrn_reflns_limit_k_max 14
_diffrn_reflns_limit_k_min -13
_diffrn_reflns_limit_l_max 36
_diffrn_reflns_limit_l_min -37
_diffrn_reflns_number 35443
_diffrn_reflns_point_group_measured_fraction_full 1.001
_diffrn_reflns_point_group_measured_fraction_max 0.985
_diffrn_reflns_theta_full 25.000
_diffrn_reflns_theta_max 28.320
_diffrn_reflns_theta_min 2.197
_diffrn_source 'sealed X-ray tube'
_diffrn_standards_number 0
_exptl_absorpt_coefficient_mu 0.327
_exptl_absorpt_correction_T_max 0.984
_exptl_absorpt_correction_T_min 0.890
_exptl_absorpt_correction_type multi-scan
_exptl_absorpt_process_details
; 
SADABS-2012/1 (Bruker,2012) was used for absorption correction. 
wR2(int) was 0.0527 before and 0.0391 after correction. 
The Ratio of minimum to maximum transmission is 0.9051. 
The \l/2 correction factor is 0.0015. 
;
_exptl_crystal_colour colourless
_exptl_crystal_colour_primary colourless
_exptl_crystal_density_diffrn 1.288
_exptl_crystal_description blade
_exptl_crystal_F_000 2336
_exptl_crystal_size_max 0.52
_exptl_crystal_size_mid 0.18
_exptl_crystal_size_min 0.05
_refine_diff_density_max 0.951
_refine_diff_density_min -0.343
_refine_diff_density_rms 0.070
_refine_ls_extinction_method none
_refine_ls_goodness_of_fit_ref 1.071
_refine_ls_hydrogen_treatment constr
_refine_ls_matrix_type full
_refine_ls_number_parameters 619
_refine_ls_number_reflns 13898
_refine_ls_number_restraints 0
_refine_ls_restrained_S_all 1.071
_refine_ls_R_factor_all 0.0449
_refine_ls_R_factor_gt 0.0399
_refine_ls_shift/su_max 0.005
_refine_ls_shift/su_mean 0.000
_refine_ls_structure_factor_coef Fsqd
_refine_ls_weighting_details 'w=1/[\s^2^(Fo^2^)+(0.0478P)^2^+2.7283P] where P=(Fo^2^+2Fc^2^)/3'
_refine_ls_weighting_scheme calc
_refine_ls_wR_factor_gt 0.0929
_refine_ls_wR_factor_ref 0.0953
_reflns_Friedel_coverage 0.000
_reflns_number_gt 12855
_reflns_number_total 13898
_reflns_threshold_expression 'I > 2\s(I)'
_cod_data_source_file ja507741s_si_002.cif
_cod_data_source_block nb001
_cod_depositor_comments
;
The following automatic conversions were performed:

'_diffrn_radiation_probe' value 'X-ray' changed to 'x-ray' according
to
/home/saulius/struct/COD-crude-data--automatic-downloads/rss-feeds/ACS/lib/dictionaries/cif_core.dic
dictionary named 'cif_core.dic' version 2.4.2 from 2011-04-26.

Automatic conversion script
Id: cif_fix_values 2827 2014-09-09 07:05:25Z andrius 

 Adding full bibliography for 4122801--4122802.cif.
;
_cod_original_cell_volume 5680(6)
_cod_database_code 4122801
_shelxl_version_number 2013-4
_shelx_space_group_comment
; 
The symmetry employed for this shelxl refinement is uniquely defined 
by the following loop, which should always be used as a source of 
symmetry information in preference to the above space-group names. 
They are only intended as comments. 
;
_shelx_estimated_absorpt_t_max 0.984
_shelx_estimated_absorpt_t_min 0.848
_olex2_refinement_description
; 
1. Fixed Uiso 
 At 1.2 times of: 
  All C(H) groups 
 At 1.5 times of: 
  All C(H,H,H) groups 
2.a Me refined with riding coordinates: 
 C6(H6A,H6B,H6C) 
2.b Aromatic/amide H refined with riding coordinates: 
 C1(H1), C2(H2), C4(H4), C5(H5), C22(H22), C23(H23), C25(H25), C26(H26) 
2.c Idealised Me refined as rotating group: 
 C7(H7A,H7B,H7C), C9(H9A,H9B,H9C), C10(H10A,H10B,H10C), C11(H11A,H11B,H11C), 
 C13(H13A,H13B,H13C), C14(H14A,H14B,H14C), C15(H15A,H15B,H15C), C16(H16A,H16B, 
 H16C), C18(H18A,H18B,H18C), C19(H19A,H19B,H19C), C20(H20A,H20B,H20C), C27(H27A, 
 H27B,H27C), C28(H28A,H28B,H28C), C30(H30A,H30B,H30C), C31(H31A,H31B,H31C), 
 C32(H32A,H32B,H32C), C34(H34A,H34B,H34C), C35(H35A,H35B,H35C), C36(H36A,H36B, 
 H36C), C37(H37A,H37B,H37C), C39(H39A,H39B,H39C), C40(H40A,H40B,H40C), C41(H41A, 
 H41B,H41C) 
;
_olex2_submission_special_instructions 'No special instructions were received'

loop_
_space_group_symop_operation_xyz
'x, y, z'
'-x, y+1/2, -z+1/2'
'-x, -y, -z'
'x, -y-1/2, z-1/2'

loop_
_atom_site_label
_atom_site_type_symbol
_atom_site_fract_x
_atom_site_fract_y
_atom_site_fract_z
_atom_site_U_iso_or_equiv
_atom_site_adp_type
_atom_site_occupancy
_atom_site_site_symmetry_order
_atom_site_calc_flag
_atom_site_refinement_flags_posn
P1 P 0.04433(3) 0.64848(5) 0.40940(2) 0.01377(11) Uani 1 1 d .
P2 P -0.06217(3) 0.71537(5) 0.38675(2) 0.01313(11) Uani 1 1 d .
P3 P -0.03880(3) 0.88480(5) 0.34434(2) 0.01485(11) Uani 1 1 d .
N1 N 0.11034(10) 0.69186(17) 0.36537(7) 0.0139(4) Uani 1 1 d .
N2 N 0.26909(10) 0.75492(19) 0.26301(7) 0.0177(4) Uani 1 1 d .
C1 C 0.13109(12) 0.8103(2) 0.35365(8) 0.0153(4) Uani 1 1 d .
H1 H 0.1083 0.8780 0.3689 0.018 Uiso 1 1 calc R
C2 C 0.18365(13) 0.8344(2) 0.32058(9) 0.0177(5) Uani 1 1 d .
H2 H 0.1972 0.9174 0.3141 0.021 Uiso 1 1 calc R
C3 C 0.21786(12) 0.7344(2) 0.29593(8) 0.0147(4) Uani 1 1 d .
C4 C 0.19497(13) 0.6123(2) 0.30869(9) 0.0185(5) Uani 1 1 d .
H4 H 0.2158 0.5426 0.2934 0.022 Uiso 1 1 calc R
C5 C 0.14354(12) 0.5950(2) 0.34258(9) 0.0169(4) Uani 1 1 d .
H5 H 0.1302 0.5129 0.3507 0.020 Uiso 1 1 calc R
C6 C 0.29466(14) 0.8806(3) 0.25163(10) 0.0274(6) Uani 1 1 d .
H6A H 0.2612 0.9210 0.2297 0.041 Uiso 1 1 calc R
H6B H 0.3412 0.8752 0.2363 0.041 Uiso 1 1 calc R
H6C H 0.2986 0.9288 0.2813 0.041 Uiso 1 1 calc R
C7 C 0.30422(15) 0.6556(3) 0.23634(9) 0.0260(6) Uani 1 1 d .
H7A H 0.2852 0.5755 0.2466 0.039 Uiso 1 1 calc GR
H7B H 0.3553 0.6581 0.2428 0.039 Uiso 1 1 calc GR
H7C H 0.2957 0.6666 0.2018 0.039 Uiso 1 1 calc GR
C8 C 0.06704(13) 0.7473(2) 0.46330(8) 0.0151(4) Uani 1 1 d .
C9 C 0.02314(17) 0.6863(3) 0.50318(9) 0.0311(6) Uani 1 1 d .
H9A H -0.0273 0.6924 0.4951 0.047 Uiso 1 1 calc GR
H9B H 0.0322 0.7286 0.5338 0.047 Uiso 1 1 calc GR
H9C H 0.0365 0.5990 0.5061 0.047 Uiso 1 1 calc GR
C10 C 0.04869(15) 0.8862(2) 0.46226(9) 0.0240(5) Uani 1 1 d .
H10A H 0.0787 0.9282 0.4387 0.036 Uiso 1 1 calc GR
H10B H 0.0569 0.9221 0.4942 0.036 Uiso 1 1 calc GR
H10C H -0.0012 0.8967 0.4533 0.036 Uiso 1 1 calc GR
C11 C 0.14677(15) 0.7304(3) 0.47439(11) 0.0299(6) Uani 1 1 d .
H11A H 0.1573 0.6421 0.4780 0.045 Uiso 1 1 calc GR
H11B H 0.1587 0.7738 0.5043 0.045 Uiso 1 1 calc GR
H11C H 0.1748 0.7644 0.4479 0.045 Uiso 1 1 calc GR
C12 C -0.09545(13) 0.5717(2) 0.35223(9) 0.0186(5) Uani 1 1 d .
C13 C -0.10245(15) 0.4674(2) 0.39014(10) 0.0270(6) Uani 1 1 d .
H13A H -0.0559 0.4505 0.4044 0.040 Uiso 1 1 calc GR
H13B H -0.1205 0.3924 0.3746 0.040 Uiso 1 1 calc GR
H13C H -0.1354 0.4935 0.4154 0.040 Uiso 1 1 calc GR
C14 C -0.04648(14) 0.5267(2) 0.31199(9) 0.0217(5) Uani 1 1 d .
H14A H -0.0405 0.5926 0.2882 0.033 Uiso 1 1 calc GR
H14B H -0.0674 0.4539 0.2965 0.033 Uiso 1 1 calc GR
H14C H -0.0002 0.5048 0.3256 0.033 Uiso 1 1 calc GR
C15 C -0.16991(14) 0.6019(3) 0.33164(11) 0.0283(6) Uani 1 1 d .
H15A H -0.2004 0.6323 0.3575 0.042 Uiso 1 1 calc GR
H15B H -0.1907 0.5270 0.3177 0.042 Uiso 1 1 calc GR
H15C H -0.1657 0.6656 0.3067 0.042 Uiso 1 1 calc GR
C16 C -0.04117(14) 0.8432(3) 0.28001(8) 0.0237(5) Uani 1 1 d .
H16A H -0.0017 0.7874 0.2728 0.036 Uiso 1 1 calc GR
H16B H -0.0370 0.9182 0.2605 0.036 Uiso 1 1 calc GR
H16C H -0.0860 0.8017 0.2726 0.036 Uiso 1 1 calc GR
C17 C -0.12044(12) 0.9859(2) 0.35226(8) 0.0167(5) Uani 1 1 d .
C18 C -0.19152(12) 0.9251(2) 0.33972(9) 0.0199(5) Uani 1 1 d .
H18A H -0.1895 0.8916 0.3070 0.030 Uiso 1 1 calc GR
H18B H -0.2294 0.9868 0.3417 0.030 Uiso 1 1 calc GR
H18C H -0.2010 0.8579 0.3625 0.030 Uiso 1 1 calc GR
C19 C -0.12042(15) 1.0287(2) 0.40487(9) 0.0249(5) Uani 1 1 d .
H19A H -0.1266 0.9569 0.4260 0.037 Uiso 1 1 calc GR
H19B H -0.1594 1.0871 0.4099 0.037 Uiso 1 1 calc GR
H19C H -0.0753 1.0693 0.4123 0.037 Uiso 1 1 calc GR
C20 C -0.10890(15) 1.1016(2) 0.31973(10) 0.0263(6) Uani 1 1 d .
H20A H -0.0609 1.1336 0.3246 0.039 Uiso 1 1 calc GR
H20B H -0.1434 1.1657 0.3282 0.039 Uiso 1 1 calc GR
H20C H -0.1152 1.0783 0.2859 0.039 Uiso 1 1 calc GR
P4 P -0.44603(3) 0.88331(5) 0.34180(2) 0.01400(11) Uani 1 1 d .
P5 P -0.55532(3) 0.83311(6) 0.36404(2) 0.01469(12) Uani 1 1 d .
P6 P -0.53511(3) 0.66803(6) 0.40967(2) 0.01667(12) Uani 1 1 d .
N3 N -0.38364(10) 0.83425(18) 0.38803(7) 0.0151(4) Uani 1 1 d .
N4 N -0.23270(10) 0.76042(18) 0.49532(7) 0.0158(4) Uani 1 1 d .
C22 C -0.35266(12) 0.9288(2) 0.41354(9) 0.0173(4) Uani 1 1 d .
H22 H -0.3649 1.0117 0.4058 0.021 Uiso 1 1 calc R
C23 C -0.30459(13) 0.9077(2) 0.44980(8) 0.0168(4) Uani 1 1 d .
H23 H -0.2860 0.9756 0.4675 0.020 Uiso 1 1 calc R
C24 C -0.28211(12) 0.7846(2) 0.46133(8) 0.0142(4) Uani 1 1 d .
C25 C -0.31469(12) 0.6880(2) 0.43376(8) 0.0156(4) Uani 1 1 d .
H25 H -0.3017 0.6044 0.4396 0.019 Uiso 1 1 calc R
C26 C -0.36447(12) 0.7147(2) 0.39901(8) 0.0150(4) Uani 1 1 d .
H26 H -0.3863 0.6485 0.3821 0.018 Uiso 1 1 calc R
C27 C -0.19387(13) 0.8588(2) 0.52105(9) 0.0205(5) Uani 1 1 d .
H27A H -0.2025 0.8513 0.5557 0.031 Uiso 1 1 calc GR
H27B H -0.2103 0.9398 0.5098 0.031 Uiso 1 1 calc GR
H27C H -0.1431 0.8505 0.5148 0.031 Uiso 1 1 calc GR
C28 C -0.20774(14) 0.6344(2) 0.50661(9) 0.0208(5) Uani 1 1 d .
H28A H -0.2445 0.5744 0.4979 0.031 Uiso 1 1 calc GR
H28B H -0.1975 0.6281 0.5411 0.031 Uiso 1 1 calc GR
H28C H -0.1646 0.6169 0.4883 0.031 Uiso 1 1 calc GR
C29 C -0.42773(12) 0.7762(2) 0.28959(8) 0.0147(4) Uani 1 1 d .
C30 C -0.45898(13) 0.6445(2) 0.29029(8) 0.0177(5) Uani 1 1 d .
H30A H -0.4393 0.5986 0.3176 0.026 Uiso 1 1 calc GR
H30B H -0.4469 0.6019 0.2603 0.026 Uiso 1 1 calc GR
H30C H -0.5106 0.6492 0.2934 0.026 Uiso 1 1 calc GR
C31 C -0.46379(15) 0.8484(2) 0.24763(8) 0.0225(5) Uani 1 1 d .
H31A H -0.5145 0.8571 0.2542 0.034 Uiso 1 1 calc GR
H31B H -0.4573 0.8028 0.2175 0.034 Uiso 1 1 calc GR
H31C H -0.4422 0.9305 0.2448 0.034 Uiso 1 1 calc GR
C32 C -0.34716(14) 0.7716(3) 0.28123(9) 0.0232(5) Uani 1 1 d .
H32A H -0.3275 0.8552 0.2836 0.035 Uiso 1 1 calc GR
H32B H -0.3377 0.7379 0.2492 0.035 Uiso 1 1 calc GR
H32C H -0.3251 0.7185 0.3056 0.035 Uiso 1 1 calc GR
C33 C -0.58404(13) 0.9851(2) 0.39467(9) 0.0204(5) Uani 1 1 d .
C34 C -0.65989(15) 0.9651(3) 0.41418(11) 0.0296(6) Uani 1 1 d .
H34A H -0.6897 0.9295 0.3888 0.044 Uiso 1 1 calc GR
H34B H -0.6797 1.0446 0.4244 0.044 Uiso 1 1 calc GR
H34C H -0.6582 0.9085 0.4417 0.044 Uiso 1 1 calc GR
C35 C -0.53534(16) 1.0313(3) 0.43538(10) 0.0297(6) Uani 1 1 d .
H35A H -0.5347 0.9704 0.4615 0.045 Uiso 1 1 calc GR
H35B H -0.5531 1.1104 0.4476 0.045 Uiso 1 1 calc GR
H35C H -0.4872 1.0424 0.4230 0.045 Uiso 1 1 calc GR
C36 C -0.58643(14) 1.0839(2) 0.35444(10) 0.0249(5) Uani 1 1 d .
H36A H -0.5389 1.0947 0.3410 0.037 Uiso 1 1 calc GR
H36B H -0.6030 1.1625 0.3678 0.037 Uiso 1 1 calc GR
H36C H -0.6189 1.0569 0.3290 0.037 Uiso 1 1 calc GR
C37 C -0.52862(15) 0.7213(3) 0.47274(9) 0.0264(6) Uani 1 1 d .
H37A H -0.4887 0.7788 0.4760 0.040 Uiso 1 1 calc GR
H37B H -0.5211 0.6500 0.4939 0.040 Uiso 1 1 calc GR
H37C H -0.5726 0.7634 0.4817 0.040 Uiso 1 1 calc GR
C38 C -0.61940(13) 0.5724(2) 0.40718(9) 0.0198(5) Uani 1 1 d .
C39 C -0.62553(14) 0.5207(3) 0.35551(9) 0.0265(6) Uani 1 1 d .
H39A H -0.6298 0.5894 0.3327 0.040 Uiso 1 1 calc GR
H39B H -0.6675 0.4677 0.3531 0.040 Uiso 1 1 calc GR
H39C H -0.5831 0.4723 0.3480 0.040 Uiso 1 1 calc GR
C40 C -0.60737(15) 0.4610(3) 0.44170(11) 0.0307(6) Uani 1 1 d .
H40A H -0.5617 0.4222 0.4346 0.046 Uiso 1 1 calc GR
H40B H -0.6454 0.4004 0.4372 0.046 Uiso 1 1 calc GR
H40C H -0.6074 0.4903 0.4750 0.046 Uiso 1 1 calc GR
C41 C -0.68858(13) 0.6397(3) 0.42083(10) 0.0256(5) Uani 1 1 d .
H41A H -0.6852 0.6695 0.4540 0.038 Uiso 1 1 calc GR
H41B H -0.7286 0.5824 0.4179 0.038 Uiso 1 1 calc GR
H41C H -0.6959 0.7101 0.3992 0.038 Uiso 1 1 calc GR
S1 S 0.20299(3) 1.24156(5) 0.32896(2) 0.01482(11) Uani 1 1 d .
F1 F 0.08651(9) 1.12177(16) 0.30247(6) 0.0312(4) Uani 1 1 d .
F2 F 0.06639(9) 1.28570(15) 0.34428(8) 0.0411(5) Uani 1 1 d .
F3 F 0.10632(9) 1.11812(15) 0.37873(5) 0.0301(4) Uani 1 1 d .
O1 O 0.24003(11) 1.12501(18) 0.32203(9) 0.0359(5) Uani 1 1 d .
O2 O 0.19698(10) 1.31906(17) 0.28675(6) 0.0232(4) Uani 1 1 d .
O3 O 0.22001(12) 1.3078(2) 0.37260(7) 0.0360(5) Uani 1 1 d .
C21 C 0.11121(13) 1.1904(2) 0.33944(9) 0.0199(5) Uani 1 1 d .
S2 S -0.29882(3) 0.28429(5) 0.42136(2) 0.01822(12) Uani 1 1 d .
F4 F -0.42288(11) 0.3984(2) 0.42405(7) 0.0549(6) Uani 1 1 d .
F5 F -0.36827(10) 0.42043(16) 0.35770(6) 0.0351(4) Uani 1 1 d .
F6 F -0.41710(12) 0.2449(2) 0.37284(10) 0.0644(7) Uani 1 1 d .
O4 O -0.26868(12) 0.39811(18) 0.44076(8) 0.0355(5) Uani 1 1 d .
O5 O -0.26072(12) 0.2314(2) 0.38165(8) 0.0402(5) Uani 1 1 d .
O6 O -0.32295(12) 0.19662(17) 0.45670(7) 0.0314(4) Uani 1 1 d .
C42 C -0.38113(14) 0.3383(3) 0.39279(10) 0.0266(6) Uani 1 1 d .

loop_
_atom_site_aniso_label
_atom_site_aniso_U_11
_atom_site_aniso_U_22
_atom_site_aniso_U_33
_atom_site_aniso_U_23
_atom_site_aniso_U_13
_atom_site_aniso_U_12
P1 0.0161(3) 0.0109(3) 0.0143(3) 0.0000(2) 0.0000(2) 0.0000(2)
P2 0.0124(2) 0.0159(3) 0.0111(2) -0.0018(2) 0.0001(2) -0.0011(2)
P3 0.0137(3) 0.0165(3) 0.0143(3) 0.0004(2) -0.0003(2) -0.0008(2)
N1 0.0146(9) 0.0089(9) 0.0181(9) -0.0016(7) 0.0003(7) 0.0005(7)
N2 0.0171(10) 0.0206(10) 0.0155(10) -0.0022(8) 0.0024(7) 0.0023(8)
C1 0.0169(11) 0.0098(10) 0.0192(11) -0.0027(8) -0.0010(9) 0.0024(8)
C2 0.0197(11) 0.0133(11) 0.0202(11) -0.0002(9) -0.0010(9) 0.0028(9)
C3 0.0119(10) 0.0220(12) 0.0101(10) -0.0022(8) -0.0027(8) 0.0034(9)
C4 0.0172(11) 0.0173(11) 0.0209(12) -0.0058(9) -0.0008(9) 0.0028(9)
C5 0.0164(11) 0.0113(11) 0.0229(12) -0.0049(9) -0.0014(9) 0.0032(8)
C6 0.0231(13) 0.0314(15) 0.0278(14) 0.0088(11) 0.0067(11) 0.0015(11)
C7 0.0274(14) 0.0319(15) 0.0189(12) -0.0061(10) 0.0039(10) 0.0057(11)
C8 0.0166(11) 0.0161(11) 0.0127(10) -0.0001(8) -0.0032(8) 0.0020(9)
C9 0.0460(17) 0.0322(15) 0.0151(12) 0.0008(10) 0.0038(11) -0.0116(13)
C10 0.0371(15) 0.0182(12) 0.0165(11) -0.0043(9) -0.0076(10) 0.0041(11)
C11 0.0223(13) 0.0387(17) 0.0285(14) -0.0093(12) -0.0123(11) 0.0109(12)
C12 0.0181(11) 0.0179(11) 0.0198(12) -0.0045(9) -0.0007(9) -0.0028(9)
C13 0.0289(14) 0.0204(13) 0.0317(14) 0.0006(11) 0.0041(11) -0.0098(11)
C14 0.0234(12) 0.0229(13) 0.0188(11) -0.0079(9) -0.0010(9) 0.0011(10)
C15 0.0220(13) 0.0261(14) 0.0365(15) -0.0139(12) -0.0068(11) -0.0028(10)
C16 0.0239(13) 0.0335(14) 0.0137(11) 0.0009(10) 0.0058(9) 0.0009(11)
C17 0.0172(11) 0.0201(12) 0.0128(10) -0.0001(8) -0.0014(8) 0.0021(9)
C18 0.0153(11) 0.0238(12) 0.0205(11) -0.0004(9) -0.0021(9) 0.0006(9)
C19 0.0317(14) 0.0247(13) 0.0184(12) -0.0059(10) -0.0063(10) 0.0112(11)
C20 0.0239(12) 0.0207(13) 0.0342(15) 0.0066(11) -0.0045(11) 0.0010(10)
P4 0.0156(3) 0.0133(3) 0.0131(3) 0.0006(2) -0.0006(2) 0.0009(2)
P5 0.0140(3) 0.0181(3) 0.0120(3) 0.0000(2) -0.0004(2) 0.0028(2)
P6 0.0142(3) 0.0221(3) 0.0137(3) 0.0027(2) 0.0008(2) 0.0015(2)
N3 0.0129(9) 0.0164(10) 0.0161(9) -0.0020(7) -0.0018(7) -0.0013(7)
N4 0.0168(9) 0.0170(10) 0.0135(9) -0.0011(7) -0.0025(7) -0.0009(8)
C22 0.0176(11) 0.0146(11) 0.0196(11) -0.0004(9) -0.0014(9) -0.0003(9)
C23 0.0198(11) 0.0141(11) 0.0165(11) -0.0035(8) -0.0007(9) -0.0030(9)
C24 0.0121(10) 0.0193(11) 0.0111(10) -0.0006(8) 0.0034(8) -0.0037(8)
C25 0.0175(11) 0.0133(11) 0.0159(11) 0.0001(8) 0.0001(9) -0.0006(9)
C26 0.0165(11) 0.0141(11) 0.0144(11) -0.0006(8) 0.0017(8) -0.0012(9)
C27 0.0219(12) 0.0209(12) 0.0186(11) -0.0035(9) -0.0053(10) -0.0048(10)
C28 0.0215(12) 0.0200(12) 0.0210(12) 0.0013(9) -0.0029(10) 0.0019(10)
C29 0.0157(11) 0.0159(11) 0.0124(10) 0.0011(8) 0.0001(8) -0.0003(8)
C30 0.0233(12) 0.0154(11) 0.0142(10) -0.0018(8) -0.0001(9) -0.0024(9)
C31 0.0327(14) 0.0197(12) 0.0150(11) 0.0031(9) 0.0018(10) 0.0009(10)
C32 0.0189(12) 0.0302(14) 0.0204(13) -0.0044(10) 0.0070(9) -0.0012(10)
C33 0.0234(12) 0.0189(12) 0.0190(12) -0.0036(9) -0.0007(9) 0.0069(10)
C34 0.0293(14) 0.0307(15) 0.0289(14) 0.0006(12) 0.0090(11) 0.0098(11)
C35 0.0368(15) 0.0281(14) 0.0241(13) -0.0106(11) -0.0041(11) 0.0070(12)
C36 0.0264(13) 0.0193(12) 0.0290(14) 0.0000(10) -0.0009(10) 0.0073(10)
C37 0.0294(14) 0.0382(16) 0.0115(11) 0.0017(10) -0.0027(10) 0.0037(12)
C38 0.0192(11) 0.0234(12) 0.0167(11) 0.0048(9) 0.0017(9) -0.0008(10)
C39 0.0224(13) 0.0323(15) 0.0247(13) -0.0036(11) 0.0027(10) -0.0123(11)
C40 0.0195(12) 0.0334(16) 0.0391(16) 0.0164(12) 0.0056(11) 0.0010(11)
C41 0.0139(11) 0.0362(15) 0.0268(13) 0.0058(11) 0.0016(10) -0.0005(10)
S1 0.0156(3) 0.0115(3) 0.0174(3) 0.0016(2) -0.0012(2) -0.0020(2)
F1 0.0321(9) 0.0372(9) 0.0243(8) 0.0045(7) -0.0093(6) -0.0154(7)
F2 0.0256(8) 0.0252(9) 0.0725(13) 0.0038(9) 0.0188(9) 0.0053(7)
F3 0.0397(9) 0.0321(9) 0.0184(7) 0.0083(6) -0.0021(6) -0.0175(7)
O1 0.0244(10) 0.0184(9) 0.0650(14) 0.0049(9) 0.0061(10) 0.0056(8)
O2 0.0255(9) 0.0222(9) 0.0218(9) 0.0076(7) 0.0021(7) -0.0059(7)
O3 0.0467(13) 0.0386(12) 0.0225(10) -0.0011(8) -0.0034(9) -0.0263(10)
C21 0.0240(12) 0.0143(11) 0.0214(12) 0.0038(9) -0.0015(10) -0.0006(9)
S2 0.0193(3) 0.0147(3) 0.0207(3) -0.0019(2) -0.0019(2) 0.0039(2)
F4 0.0426(11) 0.0751(15) 0.0471(12) 0.0236(11) 0.0228(9) 0.0356(10)
F5 0.0515(11) 0.0316(9) 0.0222(8) 0.0074(7) -0.0021(7) 0.0147(8)
F6 0.0526(12) 0.0409(12) 0.0993(19) 0.0117(12) -0.0506(13) -0.0151(10)
O4 0.0450(13) 0.0189(10) 0.0425(12) 0.0000(8) -0.0174(10) -0.0043(9)
O5 0.0399(12) 0.0508(14) 0.0301(11) -0.0059(10) 0.0057(9) 0.0250(11)
O6 0.0435(12) 0.0186(9) 0.0321(11) 0.0072(8) -0.0028(9) 0.0020(9)
C42 0.0240(13) 0.0231(13) 0.0327(14) 0.0048(11) 0.0004(11) 0.0033(11)

loop_
_atom_type_symbol
_atom_type_description
_atom_type_scat_dispersion_real
_atom_type_scat_dispersion_imag
_atom_type_scat_source
C C 0.0033 0.0016 'International Tables Vol C Tables 4.2.6.8 and 6.1.1.4'
H H 0.0000 0.0000 'International Tables Vol C Tables 4.2.6.8 and 6.1.1.4'
N N 0.0061 0.0033 'International Tables Vol C Tables 4.2.6.8 and 6.1.1.4'
O O 0.0106 0.0060 'International Tables Vol C Tables 4.2.6.8 and 6.1.1.4'
F F 0.0171 0.0103 'International Tables Vol C Tables 4.2.6.8 and 6.1.1.4'
P P 0.1023 0.0942 'International Tables Vol C Tables 4.2.6.8 and 6.1.1.4'
S S 0.1246 0.1234 'International Tables Vol C Tables 4.2.6.8 and 6.1.1.4'

loop_
_geom_angle_atom_site_label_1
_geom_angle_atom_site_label_2
_geom_angle_atom_site_label_3
_geom_angle
N1 P1 P2 110.33(8)
N1 P1 C8 103.58(11)
C8 P1 P2 104.09(8)
P3 P2 P1 103.72(4)
C12 P2 P1 99.88(8)
C12 P2 P3 117.66(9)
C16 P3 P2 107.99(10)
C16 P3 C17 103.61(11)
C17 P3 P2 104.47(9)
C1 N1 P1 126.64(16)
C5 N1 P1 115.43(16)
C5 N1 C1 117.9(2)
C3 N2 C6 122.1(2)
C3 N2 C7 123.3(2)
C7 N2 C6 114.7(2)
N1 C1 H1 118.7
N1 C1 C2 122.6(2)
C2 C1 H1 118.7
C1 C2 H2 119.9
C1 C2 C3 120.1(2)
C3 C2 H2 119.9
N2 C3 C2 121.6(2)
N2 C3 C4 122.3(2)
C4 C3 C2 116.1(2)
C3 C4 H4 119.6
C5 C4 C3 120.7(2)
C5 C4 H4 119.6
N1 C5 H5 118.7
C4 C5 N1 122.6(2)
C4 C5 H5 118.7
N2 C6 H6A 109.5
N2 C6 H6B 109.5
N2 C6 H6C 109.5
H6A C6 H6B 109.5
H6A C6 H6C 109.5
H6B C6 H6C 109.5
N2 C7 H7A 109.5
N2 C7 H7B 109.5
N2 C7 H7C 109.5
H7A C7 H7B 109.5
H7A C7 H7C 109.5
H7B C7 H7C 109.5
C9 C8 P1 102.04(17)
C9 C8 C10 108.1(2)
C9 C8 C11 109.4(2)
C10 C8 P1 119.06(16)
C10 C8 C11 109.7(2)
C11 C8 P1 108.04(17)
C8 C9 H9A 109.5
C8 C9 H9B 109.5
C8 C9 H9C 109.5
H9A C9 H9B 109.5
H9A C9 H9C 109.5
H9B C9 H9C 109.5
C8 C10 H10A 109.5
C8 C10 H10B 109.5
C8 C10 H10C 109.5
H10A C10 H10B 109.5
H10A C10 H10C 109.5
H10B C10 H10C 109.5
C8 C11 H11A 109.5
C8 C11 H11B 109.5
C8 C11 H11C 109.5
H11A C11 H11B 109.5
H11A C11 H11C 109.5
H11B C11 H11C 109.5
C13 C12 P2 106.00(17)
C13 C12 C15 109.0(2)
C14 C12 P2 114.97(17)
C14 C12 C13 108.6(2)
C14 C12 C15 110.2(2)
C15 C12 P2 107.89(17)
C12 C13 H13A 109.5
C12 C13 H13B 109.5
C12 C13 H13C 109.5
H13A C13 H13B 109.5
H13A C13 H13C 109.5
H13B C13 H13C 109.5
C12 C14 H14A 109.5
C12 C14 H14B 109.5
C12 C14 H14C 109.5
H14A C14 H14B 109.5
H14A C14 H14C 109.5
H14B C14 H14C 109.5
C12 C15 H15A 109.5
C12 C15 H15B 109.5
C12 C15 H15C 109.5
H15A C15 H15B 109.5
H15A C15 H15C 109.5
H15B C15 H15C 109.5
P3 C16 H16A 109.5
P3 C16 H16B 109.5
P3 C16 H16C 109.5
H16A C16 H16B 109.5
H16A C16 H16C 109.5
H16B C16 H16C 109.5
C18 C17 P3 115.81(17)
C18 C17 C19 110.1(2)
C18 C17 C20 109.63(19)
C19 C17 P3 106.60(16)
C19 C17 C20 108.2(2)
C20 C17 P3 106.20(16)
C17 C18 H18A 109.5
C17 C18 H18B 109.5
C17 C18 H18C 109.5
H18A C18 H18B 109.5
H18A C18 H18C 109.5
H18B C18 H18C 109.5
C17 C19 H19A 109.5
C17 C19 H19B 109.5
C17 C19 H19C 109.5
H19A C19 H19B 109.5
H19A C19 H19C 109.5
H19B C19 H19C 109.5
C17 C20 H20A 109.5
C17 C20 H20B 109.5
C17 C20 H20C 109.5
H20A C20 H20B 109.5
H20A C20 H20C 109.5
H20B C20 H20C 109.5
N3 P4 P5 109.36(8)
N3 P4 C29 104.15(10)
C29 P4 P5 103.67(8)
P6 P5 P4 101.37(4)
C33 P5 P4 100.21(9)
C33 P5 P6 118.69(9)
C37 P6 P5 107.56(10)
C37 P6 C38 104.91(12)
C38 P6 P5 105.92(9)
C22 N3 P4 114.92(16)
C22 N3 C26 118.2(2)
C26 N3 P4 126.84(16)
C24 N4 C27 122.7(2)
C24 N4 C28 123.2(2)
C27 N4 C28 113.87(19)
N3 C22 H22 118.8
C23 C22 N3 122.3(2)
C23 C22 H22 118.8
C22 C23 H23 119.6
C22 C23 C24 120.9(2)
C24 C23 H23 119.6
N4 C24 C23 122.7(2)
N4 C24 C25 121.8(2)
C23 C24 C25 115.5(2)
C24 C25 H25 119.5
C26 C25 C24 120.9(2)
C26 C25 H25 119.5
N3 C26 H26 119.0
C25 C26 N3 122.1(2)
C25 C26 H26 119.0
N4 C27 H27A 109.5
N4 C27 H27B 109.5
N4 C27 H27C 109.5
H27A C27 H27B 109.5
H27A C27 H27C 109.5
H27B C27 H27C 109.5
N4 C28 H28A 109.5
N4 C28 H28B 109.5
N4 C28 H28C 109.5
H28A C28 H28B 109.5
H28A C28 H28C 109.5
H28B C28 H28C 109.5
C30 C29 P4 119.05(16)
C30 C29 C31 107.78(19)
C31 C29 P4 100.85(16)
C32 C29 P4 108.62(16)
C32 C29 C30 110.5(2)
C32 C29 C31 109.4(2)
C29 C30 H30A 109.5
C29 C30 H30B 109.5
C29 C30 H30C 109.5
H30A C30 H30B 109.5
H30A C30 H30C 109.5
H30B C30 H30C 109.5
C29 C31 H31A 109.5
C29 C31 H31B 109.5
C29 C31 H31C 109.5
H31A C31 H31B 109.5
H31A C31 H31C 109.5
H31B C31 H31C 109.5
C29 C32 H32A 109.5
C29 C32 H32B 109.5
C29 C32 H32C 109.5
H32A C32 H32B 109.5
H32A C32 H32C 109.5
H32B C32 H32C 109.5
C34 C33 P5 107.29(18)
C35 C33 P5 115.64(18)
C35 C33 C34 109.8(2)
C35 C33 C36 108.9(2)
C36 C33 P5 106.04(17)
C36 C33 C34 109.0(2)
C33 C34 H34A 109.5
C33 C34 H34B 109.5
C33 C34 H34C 109.5
H34A C34 H34B 109.5
H34A C34 H34C 109.5
H34B C34 H34C 109.5
C33 C35 H35A 109.5
C33 C35 H35B 109.5
C33 C35 H35C 109.5
H35A C35 H35B 109.5
H35A C35 H35C 109.5
H35B C35 H35C 109.5
C33 C36 H36A 109.5
C33 C36 H36B 109.5
C33 C36 H36C 109.5
H36A C36 H36B 109.5
H36A C36 H36C 109.5
H36B C36 H36C 109.5
P6 C37 H37A 109.5
P6 C37 H37B 109.5
P6 C37 H37C 109.5
H37A C37 H37B 109.5
H37A C37 H37C 109.5
H37B C37 H37C 109.5
C39 C38 P6 106.92(16)
C39 C38 C40 107.7(2)
C40 C38 P6 106.16(17)
C41 C38 P6 116.33(19)
C41 C38 C39 109.8(2)
C41 C38 C40 109.6(2)
C38 C39 H39A 109.5
C38 C39 H39B 109.5
C38 C39 H39C 109.5
H39A C39 H39B 109.5
H39A C39 H39C 109.5
H39B C39 H39C 109.5
C38 C40 H40A 109.5
C38 C40 H40B 109.5
C38 C40 H40C 109.5
H40A C40 H40B 109.5
H40A C40 H40C 109.5
H40B C40 H40C 109.5
C38 C41 H41A 109.5
C38 C41 H41B 109.5
C38 C41 H41C 109.5
H41A C41 H41B 109.5
H41A C41 H41C 109.5
H41B C41 H41C 109.5
O1 S1 C21 102.35(12)
O2 S1 O1 115.52(13)
O2 S1 C21 103.34(11)
O3 S1 O1 115.80(14)
O3 S1 O2 114.28(13)
O3 S1 C21 102.87(12)
F1 C21 S1 111.55(18)
F2 C21 S1 112.31(17)
F2 C21 F1 106.4(2)
F2 C21 F3 108.6(2)
F3 C21 S1 111.67(17)
F3 C21 F1 105.91(19)
O4 S2 C42 102.72(13)
O5 S2 O4 115.07(15)
O5 S2 O6 114.99(14)
O5 S2 C42 102.63(14)
O6 S2 O4 115.27(13)
O6 S2 C42 103.60(13)
F4 C42 S2 111.8(2)
F5 C42 S2 111.70(19)
F5 C42 F4 105.0(2)
F6 C42 S2 111.53(19)
F6 C42 F4 109.6(3)
F6 C42 F5 106.9(2)

loop_
_geom_bond_atom_site_label_1
_geom_bond_atom_site_label_2
_geom_bond_distance
P1 P2 2.2263(14)
P1 N1 1.812(2)
P1 C8 1.889(2)
P2 P3 2.2240(13)
P2 C12 1.931(3)
P3 C16 1.845(3)
P3 C17 1.904(3)
N1 C1 1.379(3)
N1 C5 1.377(3)
N2 C3 1.352(3)
N2 C6 1.477(3)
N2 C7 1.465(3)
C1 H1 0.9500
C1 C2 1.380(3)
C2 H2 0.9500
C2 C3 1.435(3)
C3 C4 1.435(3)
C4 H4 0.9500
C4 C5 1.369(3)
C5 H5 0.9500
C6 H6A 0.9800
C6 H6B 0.9800
C6 H6C 0.9800
C7 H7A 0.9800
C7 H7B 0.9800
C7 H7C 0.9800
C8 C9 1.536(4)
C8 C10 1.542(3)
C8 C11 1.547(4)
C9 H9A 0.9800
C9 H9B 0.9800
C9 H9C 0.9800
C10 H10A 0.9800
C10 H10B 0.9800
C10 H10C 0.9800
C11 H11A 0.9800
C11 H11B 0.9800
C11 H11C 0.9800
C12 C13 1.549(4)
C12 C14 1.533(3)
C12 C15 1.551(4)
C13 H13A 0.9800
C13 H13B 0.9800
C13 H13C 0.9800
C14 H14A 0.9800
C14 H14B 0.9800
C14 H14C 0.9800
C15 H15A 0.9800
C15 H15B 0.9800
C15 H15C 0.9800
C16 H16A 0.9800
C16 H16B 0.9800
C16 H16C 0.9800
C17 C18 1.534(3)
C17 C19 1.534(3)
C17 C20 1.560(4)
C18 H18A 0.9800
C18 H18B 0.9800
C18 H18C 0.9800
C19 H19A 0.9800
C19 H19B 0.9800
C19 H19C 0.9800
C20 H20A 0.9800
C20 H20B 0.9800
C20 H20C 0.9800
P4 P5 2.2237(15)
P4 N3 1.820(2)
P4 C29 1.890(3)
P5 P6 2.2226(13)
P5 C33 1.930(3)
P6 C37 1.850(3)
P6 C38 1.900(3)
N3 C22 1.374(3)
N3 C26 1.377(3)
N4 C24 1.352(3)
N4 C27 1.476(3)
N4 C28 1.476(3)
C22 H22 0.9500
C22 C23 1.374(3)
C23 H23 0.9500
C23 C24 1.433(3)
C24 C25 1.434(3)
C25 H25 0.9500
C25 C26 1.376(3)
C26 H26 0.9500
C27 H27A 0.9800
C27 H27B 0.9800
C27 H27C 0.9800
C28 H28A 0.9800
C28 H28B 0.9800
C28 H28C 0.9800
C29 C30 1.543(3)
C29 C31 1.558(3)
C29 C32 1.541(3)
C30 H30A 0.9800
C30 H30B 0.9800
C30 H30C 0.9800
C31 H31A 0.9800
C31 H31B 0.9800
C31 H31C 0.9800
C32 H32A 0.9800
C32 H32B 0.9800
C32 H32C 0.9800
C33 C34 1.549(4)
C33 C35 1.540(4)
C33 C36 1.547(4)
C34 H34A 0.9800
C34 H34B 0.9800
C34 H34C 0.9800
C35 H35A 0.9800
C35 H35B 0.9800
C35 H35C 0.9800
C36 H36A 0.9800
C36 H36B 0.9800
C36 H36C 0.9800
C37 H37A 0.9800
C37 H37B 0.9800
C37 H37C 0.9800
C38 C39 1.545(4)
C38 C40 1.556(4)
C38 C41 1.544(4)
C39 H39A 0.9800
C39 H39B 0.9800
C39 H39C 0.9800
C40 H40A 0.9800
C40 H40B 0.9800
C40 H40C 0.9800
C41 H41A 0.9800
C41 H41B 0.9800
C41 H41C 0.9800
S1 O1 1.455(2)
S1 O2 1.4467(19)
S1 O3 1.444(2)
S1 C21 1.843(3)
F1 C21 1.350(3)
F2 C21 1.340(3)
F3 C21 1.347(3)
S2 O4 1.459(2)
S2 O5 1.439(2)
S2 O6 1.441(2)
S2 C42 1.839(3)
F4 C42 1.343(3)
F5 C42 1.342(3)
F6 C42 1.337(3)

loop_
_geom_torsion_atom_site_label_1
_geom_torsion_atom_site_label_2
_geom_torsion_atom_site_label_3
_geom_torsion_atom_site_label_4
_geom_torsion
P1 N1 C1 C2 177.89(18)
P1 N1 C5 C4 -179.51(19)
P2 P1 N1 C1 64.9(2)
P2 P1 N1 C5 -116.67(16)
P2 P1 C8 C9 78.06(17)
P2 P1 C8 C10 -40.7(2)
P2 P1 C8 C11 -166.65(17)
N1 P1 C8 C9 -166.52(17)
N1 P1 C8 C10 74.7(2)
N1 P1 C8 C11 -51.2(2)
N1 C1 C2 C3 1.6(4)
N2 C3 C4 C5 179.2(2)
C1 N1 C5 C4 -1.0(3)
C1 C2 C3 N2 179.4(2)
C1 C2 C3 C4 -1.2(3)
C2 C3 C4 C5 -0.1(3)
C3 C4 C5 N1 1.3(4)
C5 N1 C1 C2 -0.5(3)
C6 N2 C3 C2 2.1(3)
C6 N2 C3 C4 -177.2(2)
C7 N2 C3 C2 -178.7(2)
C7 N2 C3 C4 2.0(4)
C8 P1 N1 C1 -46.0(2)
C8 P1 N1 C5 132.44(17)
P4 N3 C22 C23 179.74(18)
P4 N3 C26 C25 177.71(17)
P5 P4 N3 C22 -109.98(16)
P5 P4 N3 C26 71.0(2)
P5 P4 C29 C30 -34.60(18)
P5 P4 C29 C31 82.92(15)
P5 P4 C29 C32 -162.11(15)
P5 P6 C38 C39 68.80(18)
P5 P6 C38 C40 -176.41(16)
P5 P6 C38 C41 -54.20(19)
N3 P4 C29 C30 79.80(19)
N3 P4 C29 C31 -162.67(15)
N3 P4 C29 C32 -47.71(19)
N3 C22 C23 C24 2.8(4)
N4 C24 C25 C26 -179.4(2)
C22 N3 C26 C25 -1.3(3)
C22 C23 C24 N4 177.1(2)
C22 C23 C24 C25 -1.9(3)
C23 C24 C25 C26 -0.4(3)
C24 C25 C26 N3 2.1(3)
C26 N3 C22 C23 -1.1(3)
C27 N4 C24 C23 -4.5(3)
C27 N4 C24 C25 174.4(2)
C28 N4 C24 C23 -178.3(2)
C28 N4 C24 C25 0.6(3)
C29 P4 N3 C22 139.72(17)
C29 P4 N3 C26 -39.3(2)
C37 P6 C38 C39 -177.58(18)
C37 P6 C38 C40 -62.8(2)
C37 P6 C38 C41 59.4(2)
O1 S1 C21 F1 -57.30(19)
O1 S1 C21 F2 -176.66(19)
O1 S1 C21 F3 61.0(2)
O2 S1 C21 F1 63.05(19)
O2 S1 C21 F2 -56.3(2)
O2 S1 C21 F3 -178.66(17)
O3 S1 C21 F1 -177.76(17)
O3 S1 C21 F2 62.9(2)
O3 S1 C21 F3 -59.5(2)
O4 S2 C42 F4 -56.5(2)
O4 S2 C42 F5 60.8(2)
O4 S2 C42 F6 -179.6(2)
O5 S2 C42 F4 -176.2(2)
O5 S2 C42 F5 -58.9(2)
O5 S2 C42 F6 60.7(2)
O6 S2 C42 F4 63.8(2)
O6 S2 C42 F5 -178.88(19)
O6 S2 C42 F6 -59.3(2)
